data_1571564
loop_
_publ_author_name
'Jha, Shivangee'
'Mehra, Kundan Singh'
'Dey, Mandira'
'S, Sujesh'
'Ghosh, Debashree'
'Mondal, Pradip Kumar'
'Polentarutti, Maurizio'
'Sankar, Jeyaraman'

_publ_section_title
;
 A nine-ring fused terrylene diimide exhibits switching between red TADF
 and near-IR room temperature phosphorescence.
;
_journal_issue 23
_journal_name_full 'Chemical science'
_journal_page_first 8974
_journal_page_last 8981
_journal_paper_doi 10.1039/d4sc01040j
_journal_volume 15
_journal_year 2024
_chemical_formula_sum 'C86 H56 Cl10 N2 O4 S2'
_chemical_formula_weight 1599.94
_space_group_crystal_system triclinic
_space_group_IT_number 2
_space_group_name_Hall '-P 1'
_space_group_name_H-M_alt 'P -1'
_atom_sites_solution_hydrogens mixed
_audit_creation_method SHELXL-2018/3
_audit_update_record
;
2023-09-08 deposited with the CCDC.	2024-05-06 downloaded from the CCDC.
;
_cell_angle_alpha 110.00(3)
_cell_angle_beta 101.00(3)
_cell_angle_gamma 106.00(3)
_cell_formula_units_Z 2
_cell_length_a 16.800(3)
_cell_length_b 18.200(4)
_cell_length_c 18.900(4)
_cell_measurement_reflns_used 4920
_cell_measurement_temperature 100(2)
_cell_measurement_theta_max 24.5
_cell_measurement_theta_min 1.2
_cell_volume 4953(3)
_computing_cell_refinement 'XDS (Kabsch, 2010)'
_computing_data_collection 'Elettra Synchrotron - XRD1 BL'
_computing_data_reduction 'XDS (Kabsch, 2010)'
_computing_structure_refinement 'SHELXL-2018/3 (Sheldrick, 2018)'
_computing_structure_solution 'SHELXT 2018/2 (Sheldrick, 2018)'
_diffrn_ambient_temperature 100(2)
_diffrn_measured_fraction_theta_full 0.965
_diffrn_measured_fraction_theta_max 0.965
_diffrn_measurement_device_type
;
'Huber Kappa Goniometer, Pilatus 2M detector'
;
_diffrn_measurement_method 'Rotating crystal'
_diffrn_radiation_type Synchrotron
_diffrn_radiation_wavelength 0.700
_diffrn_reflns_av_R_equivalents 0.0858
_diffrn_reflns_av_unetI/netI 0.1021
_diffrn_reflns_Laue_measured_fraction_full 0.965
_diffrn_reflns_Laue_measured_fraction_max 0.965
_diffrn_reflns_limit_h_max 19
_diffrn_reflns_limit_h_min -19
_diffrn_reflns_limit_k_max 21
_diffrn_reflns_limit_k_min -20
_diffrn_reflns_limit_l_max 22
_diffrn_reflns_limit_l_min -22
_diffrn_reflns_number 43605
_diffrn_reflns_point_group_measured_fraction_full 0.965
_diffrn_reflns_point_group_measured_fraction_max 0.965
_diffrn_reflns_theta_full 24.500
_diffrn_reflns_theta_max 24.500
_diffrn_reflns_theta_min 1.190
_exptl_absorpt_coefficient_mu 0.345
_exptl_crystal_density_diffrn 1.073
_exptl_crystal_description Plate
_exptl_crystal_F_000 1640
_exptl_crystal_size_max 0.100
_exptl_crystal_size_mid 0.050
_exptl_crystal_size_min 0.020
_refine_diff_density_max 0.913
_refine_diff_density_min -0.492
_refine_diff_density_rms 0.129
_refine_ls_extinction_method none
_refine_ls_goodness_of_fit_ref 1.514
_refine_ls_hydrogen_treatment constr
_refine_ls_matrix_type full
_refine_ls_number_parameters 652
_refine_ls_number_reflns 16646
_refine_ls_number_restraints 862
_refine_ls_restrained_S_all 1.579
_refine_ls_R_factor_all 0.2818
_refine_ls_R_factor_gt 0.1993
_refine_ls_shift/su_max 0.000
_refine_ls_shift/su_mean 0.000
_refine_ls_structure_factor_coef Fsqd
_refine_ls_weighting_details 'w=1/[\s^2^(Fo^2^)+(0.2000P)^2^] where P=(Fo^2^+2Fc^2^)/3'
_refine_ls_weighting_scheme calc
_refine_ls_wR_factor_gt 0.5119
_refine_ls_wR_factor_ref 0.5644
_reflns_Friedel_coverage 0.000
_reflns_number_gt 5557
_reflns_number_total 16646
_reflns_threshold_expression 'I > 2\s(I)'
_cod_data_source_file d4sc01040j2.cif
_cod_data_source_block X4ESxT-23May111304_a
_cod_depositor_comments 'Adding full bibliography for 1571564.cif.'
_cod_original_cell_volume 4953(2)
_cod_database_code 1571564
_shelx_shelxl_version_number 2018/3
_shelx_space_group_comment
;
The symmetry employed for this shelxl refinement is uniquely defined
by the following loop, which should always be used as a source of
symmetry information in preference to the above space-group names.
They are only intended as comments.
;
_shelx_estimated_absorpt_t_min 0.966
_shelx_estimated_absorpt_t_max 0.993
_smtbx_masks_void_probe_radius 1.2
_smtbx_masks_void_truncation_radius 1.2

loop_
_space_group_symop_operation_xyz
'x, y, z'
'-x, -y, -z'

loop_
_atom_site_label
_atom_site_type_symbol
_atom_site_fract_x
_atom_site_fract_y
_atom_site_fract_z
_atom_site_U_iso_or_equiv
_atom_site_adp_type
_atom_site_occupancy
_atom_site_site_symmetry_order
_atom_site_calc_flag
_atom_site_refinement_flags_posn
_atom_site_refinement_flags_adp
_atom_site_refinement_flags_occupancy
_atom_site_disorder_assembly
_atom_site_disorder_group
S001 S 0.97255(12) 0.29257(11) 0.47362(10) 0.1345(13) Uani 1 1 d G . . . .
S002 S 0.51422(11) 0.55188(10) 0.70070(8) 0.1360(14) Uani 1 1 d G . . . .
Cl1A Cl 0.80557(10) 0.49037(8) 0.14196(6) 0.1366(17) Uani 0.837(6) 1 d G . P A 1
Cl2A Cl 0.72664(11) 0.86015(8) 0.46975(8) 0.167(2) Uani 0.837(6) 1 d G . P A 1
Cl1B Cl 1.01915(9) 0.53905(10) 0.29231(9) 0.128(8) Uani 0.163(6) 1 d G . P A 2
Cl2B Cl 0.50078(10) 0.69167(10) 0.44253(9) 0.141(9) Uani 0.163(6) 1 d G . P A 2
H1A H 0.991930 0.479987 0.305771 0.169 Uiso 0.84 1 d G U P . .
H1B H 0.803606 0.538275 0.165020 0.169 Uiso 0.16 1 d G U P . .
H2B H 0.730332 0.827491 0.427795 0.169 Uiso 0.16 1 d G U P . .
H2A H 0.530064 0.688620 0.481746 0.169 Uiso 0.84 1 d G U P . .
Cl04 Cl 0.94282(14) 0.80928(13) -0.11920(10) 0.208(2) Uani 1 1 d G U . . .
Cl06 Cl 0.75296(14) 0.70725(13) -0.16902(9) 0.199(2) Uani 1 1 d G U . . .
Cl09 Cl 0.60270(14) 0.38981(12) 0.96484(8) 0.214(2) Uani 1 1 d G U . . .
Cl0A Cl 0.64051(13) 0.53993(11) 0.91609(7) 0.213(2) Uani 1 1 d G U . . .
Cl0B Cl 0.87274(14) 0.60474(13) -0.18170(8) 0.235(3) Uani 1 1 d G U . . .
Cl00 Cl 0.96653(12) 0.71070(11) -0.00521(9) 0.247(3) Uani 1 1 d G U . . .
Cl1 Cl 0.47271(13) 0.27616(11) 0.79743(9) 0.300(4) Uani 1 1 d G U . . .
N00K N 0.78748(12) 0.82838(10) 0.13611(9) 0.126(4) Uani 1 1 d G . . . .
O00M O 0.78841(11) 0.71898(10) 0.03756(8) 0.146(3) Uani 1 1 d G . . . .
O00N O 0.76768(13) 0.93578(9) 0.23308(10) 0.125(3) Uani 1 1 d G . . . .
N00O N 0.73762(11) 0.34362(9) 0.67984(8) 0.125(3) Uani 1 1 d G . . . .
C00P C 0.75414(7) 0.56253(7) 0.43103(6) 0.093(3) Uani 1 1 d G . . . .
C00Q C 0.69857(8) 0.56505(7) 0.48008(6) 0.132(5) Uani 1 1 d G . . . .
O00R O 0.82630(12) 0.27735(10) 0.62469(9) 0.187(5) Uani 1 1 d G . . . .
C00S C 0.72665(8) 0.67044(7) 0.39450(6) 0.115(4) Uani 1 1 d G . . . .
C00T C 0.75534(7) 0.60416(7) 0.38287(6) 0.105(4) Uani 1 1 d G . . . .
C00U C 0.65906(8) 0.62492(7) 0.48640(6) 0.123(4) Uani 1 1 d G . . . .
O00V O 0.64937(11) 0.41356(9) 0.73782(7) 0.160(4) Uani 1 1 d G . . . .
C00W C 0.81134(8) 0.51644(7) 0.43131(6) 0.104(4) Uani 1 1 d G . . . .
C00Y C 0.78764(11) 0.75175(9) 0.10733(8) 0.133(5) Uani 1 1 d G . . . .
C00Z C 0.69828(8) 0.53125(7) 0.53082(6) 0.142(6) Uani 1 1 d G . . . .
C010 C 0.80952(8) 0.46873(7) 0.48442(6) 0.106(3) Uani 1 1 d G . . . .
C011 C 0.64834(9) 0.53587(8) 0.58919(6) 0.128(5) Uani 1 1 d G . . . .
C012 C 0.75466(8) 0.47465(7) 0.53309(6) 0.111(4) Uani 1 1 d G . . . .
C013 C 0.66844(8) 0.67200(7) 0.44460(7) 0.127(4) Uani 1 1 d G . . . .
H013 H 0.636272 0.707855 0.447348 0.152 Uiso 1 1 calc R U . . .
C014 C 0.78078(10) 0.70737(9) 0.16072(7) 0.107(4) Uani 1 1 d G . . . .
C016 C 0.58656(9) 0.58271(8) 0.58165(7) 0.112(4) Uani 1 1 d G . . . .
C017 C 0.90531(9) 0.40635(9) 0.42721(8) 0.114(4) Uani 1 1 d G . . . .
C018 C 0.85732(8) 0.50623(7) 0.37647(7) 0.114(4) Uani 1 1 d G . . . .
C019 C 0.77376(9) 0.74122(8) 0.23622(7) 0.107(4) Uani 1 1 d G . . . .
C01A C 0.85563(9) 0.41522(8) 0.48066(7) 0.118(4) Uani 1 1 d G . . . .
C01B C 0.79283(10) 0.38029(8) 0.57881(7) 0.164(7) Uani 1 1 d G . . . .
C01C C 0.77050(9) 0.69971(7) 0.28484(7) 0.125(4) Uani 1 1 d G . . . .
C01D C 0.59070(9) 0.62276(8) 0.53018(7) 0.129(4) Uani 1 1 d G . . . .
C01E C 0.77191(12) 0.87029(9) 0.21638(9) 0.127(5) Uani 1 1 d G . . . .
C01F C 0.78962(8) 0.62037(7) 0.26510(6) 0.113(4) Uani 1 1 d G . . . .
C01G C 0.52941(10) 0.66494(10) 0.51948(8) 0.115(4) Uani 1 1 d G . . . .
C01H C 0.78910(13) 0.87729(10) 0.08669(9) 0.132(4) Uani 1 1 d DG U . . .
C01I C 0.75043(9) 0.43498(8) 0.58528(6) 0.127(5) Uani 1 1 d G . . . .
C01J C 1.04791(13) 0.26388(13) 0.42951(12) 0.137(3) Uani 1 1 d DG U . . .
C01K C 0.85555(8) 0.53889(7) 0.32318(6) 0.110(4) Uani 1 1 d G . . . .
H01K H 0.891075 0.532563 0.289682 0.132 Uiso 1 1 calc R U . . .
C01L C 0.74523(9) 0.72301(7) 0.35445(7) 0.109(4) Uani 1 1 d G . . . .
C01M C 0.53116(10) 0.59333(10) 0.63173(8) 0.106(4) Uani 1 1 d G . . . .
C01N C 0.47148(11) 0.67260(11) 0.56079(9) 0.139(5) Uani 1 1 d G . . . .
H01N H 0.431918 0.700310 0.555050 0.167 Uiso 1 1 calc R U . . .
C01O C 0.90944(9) 0.45170(9) 0.38150(8) 0.118(4) Uani 1 1 d G . . . .
C01P C 0.76385(11) 0.82123(8) 0.26183(8) 0.128(4) Uani 1 1 d G . . . .
C01Q C 0.70043(9) 0.44795(8) 0.63800(6) 0.135(5) Uani 1 1 d G . . . .
C01R C 0.96052(11) 0.35198(10) 0.41957(9) 0.120(4) Uani 1 1 d G . . . .
C01S C 0.79684(8) 0.58503(7) 0.31784(6) 0.109(4) Uani 1 1 d G . . . .
C01T C 0.78599(11) 0.32231(9) 0.62792(8) 0.144(6) Uani 1 1 d G . . . .
C01V C 0.79659(9) 0.59087(8) 0.18472(6) 0.132(5) Uani 1 1 d G . . . .
C01X C 0.79382(9) 0.63031(9) 0.13569(7) 0.157(6) Uani 1 1 d G . . . .
H01X H 0.800568 0.606419 0.085030 0.188 Uiso 1 1 calc R U . . .
C01Y C 0.84626(10) 0.37156(9) 0.52888(8) 0.142(5) Uani 1 1 d G . . . .
H01Y H 0.876873 0.334660 0.528134 0.170 Uiso 1 1 calc R U . . .
C01Z C 0.65029(9) 0.49933(8) 0.63836(6) 0.140(5) Uani 1 1 d G . . . .
H01Z H 0.617823 0.507393 0.674472 0.168 Uiso 1 1 calc R U . . .
C021 C 0.96905(9) 0.44735(10) 0.33185(8) 0.163(6) Uani 1 1 d G . . . .
C022 C 1.08606(15) 0.20392(14) 0.43377(13) 0.144(4) Uani 1 1 d DG U . . .
H022 H 1.068244 0.169719 0.460503 0.173 Uiso 1 1 calc R U . . .
C023 C 0.47991(11) 0.62806(11) 0.62038(9) 0.146(6) Uani 1 1 d G . . . .
C024 C 0.70486(10) 0.40207(9) 0.68787(7) 0.190(9) Uani 1 1 d G . . . .
C025 C 0.42426(12) 0.64064(12) 0.67093(10) 0.135(4) Uani 1 1 d DG U . . .
C026 C 0.95961(13) 0.94357(10) 0.15640(10) 0.157(6) Uani 1 1 d G . . . .
H026 H 0.950757 0.893603 0.169314 0.188 Uiso 1 1 calc R U . . .
C027 C 1.06955(13) 0.30103(13) 0.38237(12) 0.154(4) Uani 1 1 d DG U . . .
C028 C 1.02039(11) 0.36010(11) 0.37630(10) 0.119(4) Uani 1 1 d G . . . .
C029 C 0.72563(12) 0.29454(10) 0.72823(8) 0.137(4) Uani 1 1 d DG U . . .
C02B C 0.74348(10) 0.80694(8) 0.37960(8) 0.149(5) Uani 1 1 d G . . . .
C02C C 0.43322(12) 0.59569(12) 0.71998(9) 0.141(4) Uani 1 1 d DG U . . .
C02D C 0.86807(14) 0.93265(10) 0.09278(10) 0.136(4) Uani 1 1 d DG U . . .
C02E C 0.75217(11) 0.86044(8) 0.33396(8) 0.153(5) Uani 1 1 d G . . . .
H02E H 0.749910 0.915132 0.352517 0.183 Uiso 1 1 calc R U . . .
C02G C 1.12786(14) 0.29097(14) 0.33734(13) 0.150(4) Uani 1 1 d DG U . . .
H02G H 1.141160 0.319974 0.305237 0.180 Uiso 1 1 calc R U . . .
C02I C 0.38514(13) 0.59577(13) 0.77959(10) 0.147(4) Uani 1 1 d DG U . . .
H02I H 0.389223 0.563636 0.809602 0.177 Uiso 1 1 calc R U . . .
C02J C 1.02653(11) 0.40405(11) 0.33593(10) 0.165(6) Uani 1 1 d G . . . .
H02J H 1.068977 0.407497 0.309184 0.198 Uiso 1 1 calc R U . . .
C02K C 1.15049(16) 0.19689(16) 0.39744(15) 0.149(4) Uani 1 1 d DG U . . .
H02K H 1.185556 0.166882 0.408957 0.179 Uiso 1 1 calc R U . . .
C02L C 0.37157(13) 0.68283(14) 0.68283(11) 0.140(4) Uani 1 1 d DG U . . .
H02L H 0.362110 0.715853 0.654920 0.168 Uiso 1 1 calc R U . . .
C02M C 0.71289(14) 0.87106(12) 0.03633(10) 0.144(4) Uani 1 1 d DG U . . .
C02N C 0.80092(15) 0.96420(12) -0.00600(11) 0.154(4) Uani 1 1 d DG U . . .
H02N H 0.806496 0.995620 -0.037093 0.184 Uiso 1 1 calc R U . . .
C02O C 0.86854(15) 0.96836(11) 0.04340(11) 0.143(4) Uani 1 1 d DG U . . .
H02O H 0.923992 1.000485 0.043900 0.172 Uiso 1 1 calc R U . . .
C02Q C 0.33744(14) 0.64228(15) 0.78803(12) 0.155(4) Uani 1 1 d DG U . . .
H02Q H 0.311248 0.649890 0.828996 0.187 Uiso 1 1 calc R U . . .
C02R C 0.32725(14) 0.67463(15) 0.74441(12) 0.149(4) Uani 1 1 d DG U . . .
H02R H 0.284571 0.699575 0.748287 0.179 Uiso 1 1 calc R U . . .
C02S C 0.77647(13) 0.32347(11) 0.80262(8) 0.152(4) Uani 1 1 d DG U . . .
C02U C 0.66277(13) 0.21924(10) 0.69131(9) 0.153(4) Uani 1 1 d DG U . . .
C02V C 0.62612(13) 0.81141(12) 0.03046(10) 0.185(5) Uani 1 1 d DG U . . .
H02V H 0.636709 0.789100 0.071477 0.222 Uiso 1 1 calc R U . . .
C02X C 1.16326(16) 0.23146(16) 0.34723(14) 0.150(4) Uani 1 1 d DG U . . .
H02X H 1.198506 0.215318 0.315720 0.180 Uiso 1 1 calc R U . . .
C02Y C 0.85832(12) 0.40922(11) 0.84262(8) 0.191(6) Uani 1 1 d DG U . . .
H02Y H 0.852608 0.442038 0.810233 0.230 Uiso 1 1 calc R U . . .
C031 C 1.02516(13) 0.95339(11) 0.12139(10) 0.183(7) Uani 1 1 d G . . . .
H03A H 1.002834 0.956042 0.070842 0.274 Uiso 1 1 calc R U . . .
H03B H 1.044075 0.905495 0.111846 0.274 Uiso 1 1 calc R U . . .
H03C H 1.074782 1.005560 0.156799 0.274 Uiso 1 1 calc R U . . .
C033 C 0.71780(15) 0.91078(13) -0.01209(11) 0.153(4) Uani 1 1 d DG U . . .
H033 H 0.666465 0.903211 -0.049753 0.184 Uiso 1 1 calc R U . . .
C034 C 0.85633(13) 0.74932(12) -0.09569(9) 0.220(6) Uani 1 1 d G U . . .
H034 H 0.853305 0.784607 -0.043222 0.263 Uiso 1 1 calc R U . . .
C035 C 0.76239(14) 0.27030(12) 0.84525(9) 0.157(4) Uani 1 1 d DG U . . .
H035 H 0.803181 0.286019 0.895182 0.189 Uiso 1 1 calc R U . . .
C037 C 0.60068(13) 0.17798(9) 0.60612(9) 0.231(8) Uani 1 1 d G U . . .
H037 H 0.616667 0.223494 0.587309 0.277 Uiso 1 1 calc R U . . .
C038 C 0.64711(14) 0.16757(10) 0.73519(10) 0.154(4) Uani 1 1 d DG U . . .
H038 H 0.605665 0.111520 0.708228 0.185 Uiso 1 1 calc R U . . .
C039 C 0.68999(15) 0.19737(11) 0.81308(10) 0.153(4) Uani 1 1 d DG U . . .
H039 H 0.671016 0.169217 0.844355 0.184 Uiso 1 1 calc R U . . .
C03A C 0.86830(13) 0.67661(12) -0.09385(8) 0.219(6) Uani 1 1 d G U . . .
H03V H 0.816669 0.645799 -0.082408 0.263 Uiso 1 1 calc R U . . .
C03C C 0.57141(13) 0.37278(11) 0.86153(8) 0.233(7) Uani 1 1 d G U . . .
H03W H 0.621295 0.369519 0.840609 0.280 Uiso 1 1 calc R U . . .
C03D C 0.53862(12) 0.43115(11) 0.84207(8) 0.242(8) Uani 1 1 d G U . . .
H03X H 0.525691 0.420442 0.784784 0.290 Uiso 1 1 calc R U . B 1
C03E C 0.86624(13) 0.47069(12) 0.93963(8) 0.210(6) Uani 1 1 d G U . . .
H03D H 0.908132 0.527855 0.956961 0.314 Uiso 1 1 calc R U . . .
H03E H 0.886103 0.445998 0.974906 0.314 Uiso 1 1 calc R U . . .
H03F H 0.808933 0.472681 0.941433 0.314 Uiso 1 1 calc R U . . .
C03F C 0.98117(14) 1.02303(9) 0.23031(10) 0.186(8) Uani 1 1 d G . . . .
H03G H 0.961575 1.063125 0.215259 0.279 Uiso 1 1 calc R U . . .
H03H H 1.044372 1.048305 0.256893 0.279 Uiso 1 1 calc R U . . .
H03I H 0.951477 1.008901 0.266427 0.279 Uiso 1 1 calc R U . . .
C03J C 0.57934(13) 0.73138(13) -0.05698(9) 0.185(5) Uani 1 1 d G U . . .
H03J H 0.515789 0.713313 -0.069669 0.278 Uiso 1 1 calc R U . . .
H03K H 0.597299 0.684731 -0.056166 0.278 Uiso 1 1 calc R U . . .
H03L H 0.597021 0.748334 -0.097288 0.278 Uiso 1 1 calc R U . . .
C03R C 0.49919(12) 0.15580(9) 0.59192(9) 0.242(8) Uani 1 1 d G U . . .
H03M H 0.487722 0.167355 0.642789 0.362 Uiso 1 1 calc R U . . .
H03N H 0.467520 0.096105 0.556380 0.362 Uiso 1 1 calc R U . . .
H03O H 0.479599 0.190233 0.567815 0.362 Uiso 1 1 calc R U . . .
C03S C 0.60420(14) 0.10055(8) 0.53871(10) 0.260(9) Uani 1 1 d G U . . .
H03P H 0.665110 0.106025 0.545019 0.390 Uiso 1 1 calc R U . . .
H03Q H 0.577538 0.098597 0.486911 0.390 Uiso 1 1 calc R U . . .
H03R H 0.572144 0.048631 0.542069 0.390 Uiso 1 1 calc R U . . .
C03T C 0.55818(14) 0.85361(13) 0.04401(11) 0.273(13) Uani 1 1 d DG . . . .
H03S H 0.573158 0.888633 0.100742 0.409 Uiso 1 1 calc R U . . .
H03T H 0.499909 0.810020 0.025214 0.409 Uiso 1 1 calc R U . . .
H03U H 0.558671 0.888776 0.014615 0.409 Uiso 1 1 calc R U . . .
C1 C 0.9504(11) 0.4084(15) 0.8588(13) 0.222(7) Uani 1 1 d D U . . .
H1E H 0.952362 0.361798 0.814538 0.333 Uiso 1 1 calc R U . . .
H1D H 0.966758 0.401017 0.907883 0.333 Uiso 1 1 calc R U . . .
H1C H 0.991386 0.461730 0.864511 0.333 Uiso 1 1 calc R U . . .
Cl07 Cl 0.4472(4) 0.4420(4) 0.8821(3) 0.205(2) Uani 1 1 d . U . C 1

loop_
_atom_site_aniso_label
_atom_site_aniso_U_11
_atom_site_aniso_U_22
_atom_site_aniso_U_33
_atom_site_aniso_U_23
_atom_site_aniso_U_13
_atom_site_aniso_U_12
S001 0.141(3) 0.132(3) 0.140(3) 0.080(2) 0.031(2) 0.042(2)
S002 0.169(3) 0.130(3) 0.099(2) 0.061(2) 0.051(2) 0.018(2)
Cl1A 0.186(4) 0.119(3) 0.105(3) 0.063(2) 0.048(3) 0.034(3)
Cl2A 0.260(6) 0.143(4) 0.155(4) 0.100(3) 0.100(4) 0.088(4)
Cl1B 0.18(2) 0.124(16) 0.105(13) 0.064(12) 0.067(13) 0.051(14)
Cl2B 0.122(16) 0.20(2) 0.125(15) 0.098(16) 0.050(12) 0.053(15)
Cl04 0.281(6) 0.155(4) 0.166(4) 0.092(3) 0.097(4) 0.000(4)
Cl06 0.223(5) 0.187(4) 0.165(4) 0.089(3) 0.062(3) 0.022(4)
Cl09 0.308(6) 0.198(5) 0.182(4) 0.124(4) 0.089(4) 0.095(4)
Cl0A 0.245(5) 0.160(4) 0.214(5) 0.081(4) 0.099(4) 0.025(4)
Cl0B 0.366(8) 0.178(4) 0.201(5) 0.100(4) 0.156(5) 0.087(5)
Cl00 0.236(6) 0.245(6) 0.260(6) 0.129(5) 0.100(5) 0.048(5)
Cl1 0.251(7) 0.219(6) 0.296(8) 0.015(6) 0.109(6) -0.007(5)
N00K 0.194(10) 0.072(6) 0.107(6) 0.067(5) 0.034(6) 0.013(6)
O00M 0.212(10) 0.155(8) 0.126(6) 0.096(6) 0.093(7) 0.072(7)
O00N 0.154(7) 0.136(7) 0.122(6) 0.090(6) 0.053(5) 0.057(6)
N00O 0.151(9) 0.135(9) 0.105(7) 0.076(7) 0.041(6) 0.041(7)
C00P 0.124(9) 0.086(7) 0.086(6) 0.050(6) 0.043(6) 0.037(6)
C00Q 0.232(16) 0.125(10) 0.079(7) 0.067(7) 0.054(8) 0.090(10)
O00R 0.252(13) 0.252(13) 0.183(10) 0.164(10) 0.114(9) 0.153(11)
C00S 0.141(10) 0.116(9) 0.078(6) 0.056(7) 0.018(6) 0.025(8)
C00T 0.105(8) 0.086(7) 0.089(7) 0.038(6) 0.000(6) 0.004(6)
C00U 0.177(12) 0.109(9) 0.106(8) 0.062(7) 0.083(8) 0.042(9)
O00V 0.244(11) 0.161(8) 0.125(7) 0.094(6) 0.092(7) 0.082(8)
C00W 0.081(7) 0.116(9) 0.073(6) 0.027(6) 0.013(5) -0.003(6)
C00Y 0.140(10) 0.161(12) 0.131(10) 0.114(10) 0.059(8) 0.023(9)
C00Z 0.168(12) 0.093(8) 0.105(8) 0.037(7) 0.050(8) -0.036(8)
C010 0.122(9) 0.102(8) 0.102(7) 0.063(7) 0.038(7) 0.025(7)
C011 0.156(11) 0.111(9) 0.079(7) 0.038(7) 0.029(7) 0.002(8)
C012 0.167(11) 0.090(8) 0.093(7) 0.054(6) 0.045(7) 0.050(8)
C013 0.176(12) 0.131(10) 0.107(8) 0.077(8) 0.046(8) 0.070(9)
C014 0.138(10) 0.093(8) 0.093(7) 0.058(7) 0.035(7) 0.026(7)
C016 0.155(11) 0.099(8) 0.107(8) 0.066(7) 0.058(8) 0.042(8)
C017 0.158(11) 0.085(8) 0.097(7) 0.055(6) 0.032(7) 0.026(7)
C018 0.133(10) 0.084(8) 0.089(7) 0.030(6) 0.018(7) 0.005(7)
C019 0.129(9) 0.086(7) 0.088(7) 0.040(6) 0.039(6) 0.007(7)
C01A 0.170(12) 0.086(8) 0.087(7) 0.038(6) 0.020(7) 0.044(8)
C01B 0.32(2) 0.129(11) 0.137(11) 0.101(10) 0.126(13) 0.130(14)
C01C 0.160(11) 0.095(8) 0.097(8) 0.048(7) 0.039(7) 0.006(8)
C01D 0.173(13) 0.110(10) 0.090(7) 0.041(7) 0.047(8) 0.027(9)
C01E 0.185(13) 0.060(6) 0.132(10) 0.060(7) 0.033(9) 0.026(7)
C01F 0.146(10) 0.107(9) 0.085(7) 0.051(7) 0.042(7) 0.028(8)
C01G 0.125(10) 0.114(9) 0.135(10) 0.086(8) 0.051(8) 0.038(7)
C01H 0.155(7) 0.124(7) 0.116(6) 0.089(5) 0.024(5) 0.015(6)
C01I 0.158(11) 0.126(10) 0.108(8) 0.076(8) 0.059(8) 0.022(9)
C01J 0.138(7) 0.120(7) 0.133(7) 0.067(6) 0.001(6) 0.029(6)
C01K 0.139(10) 0.093(8) 0.110(8) 0.066(7) 0.019(7) 0.042(7)
C01L 0.121(9) 0.143(10) 0.104(8) 0.086(8) 0.042(7) 0.058(8)
C01M 0.097(8) 0.108(9) 0.102(8) 0.065(7) 0.012(6) 0.011(6)
C01N 0.149(12) 0.133(11) 0.126(10) 0.068(9) 0.050(9) 0.015(9)
C01O 0.139(10) 0.107(9) 0.114(8) 0.069(7) 0.027(8) 0.036(8)
C01P 0.176(12) 0.163(12) 0.079(7) 0.059(8) 0.046(7) 0.097(11)
C01Q 0.189(14) 0.124(11) 0.083(7) 0.056(7) 0.052(8) 0.025(9)
C01R 0.145(11) 0.126(10) 0.088(7) 0.053(7) 0.026(7) 0.046(9)
C01S 0.118(9) 0.109(8) 0.075(6) 0.039(6) 0.038(6) 0.002(7)
C01T 0.143(12) 0.196(16) 0.096(8) 0.088(10) 0.040(8) 0.030(11)
C01V 0.138(10) 0.136(11) 0.097(8) 0.046(8) 0.054(7) 0.004(8)
C01X 0.228(16) 0.126(11) 0.094(8) 0.071(8) 0.042(9) 0.008(11)
C01Y 0.158(12) 0.171(14) 0.163(12) 0.113(11) 0.069(10) 0.091(11)
C01Z 0.185(14) 0.117(10) 0.096(8) 0.065(8) 0.036(8) 0.002(9)
C021 0.213(18) 0.193(16) 0.115(10) 0.089(11) 0.073(11) 0.077(13)
C022 0.140(8) 0.129(7) 0.144(7) 0.070(6) 0.006(6) 0.032(6)
C023 0.139(12) 0.145(12) 0.102(8) 0.064(9) 0.017(8) -0.025(9)
C024 0.34(3) 0.112(12) 0.133(12) 0.071(10) 0.081(15) 0.068(14)
C025 0.153(8) 0.102(7) 0.114(6) 0.034(5) 0.048(6) 0.005(5)
C026 0.192(15) 0.154(13) 0.134(11) 0.091(10) 0.077(11) 0.020(11)
C027 0.159(8) 0.132(8) 0.131(7) 0.052(6) 0.019(6) 0.017(7)
C028 0.117(9) 0.132(10) 0.109(8) 0.068(8) 0.004(7) 0.047(8)
C029 0.201(9) 0.110(6) 0.125(6) 0.087(6) 0.053(6) 0.045(6)
C02B 0.227(17) 0.149(12) 0.118(10) 0.081(9) 0.061(10) 0.101(12)
C02C 0.152(8) 0.119(7) 0.115(6) 0.046(5) 0.042(6) 0.002(6)
C02D 0.159(7) 0.125(7) 0.121(6) 0.085(5) 0.026(6) 0.017(6)
C02E 0.142(12) 0.194(16) 0.153(12) 0.107(12) 0.060(10) 0.054(11)
C02G 0.149(8) 0.129(7) 0.140(8) 0.054(6) 0.014(6) 0.028(6)
C02I 0.150(8) 0.128(8) 0.115(6) 0.031(6) 0.050(6) 0.000(6)
C02J 0.119(11) 0.178(16) 0.188(15) 0.107(13) 0.013(10) 0.026(10)
C02K 0.152(8) 0.130(7) 0.145(8) 0.063(6) 0.013(6) 0.039(7)
C02L 0.155(8) 0.110(7) 0.125(6) 0.044(6) 0.049(6) 0.008(6)
C02M 0.170(8) 0.141(7) 0.122(7) 0.088(6) 0.026(6) 0.029(6)
C02N 0.169(8) 0.148(8) 0.132(7) 0.080(6) 0.027(6) 0.029(6)
C02O 0.161(8) 0.135(7) 0.122(7) 0.087(6) 0.021(6) 0.011(6)
C02Q 0.165(8) 0.122(8) 0.127(7) 0.035(6) 0.041(6) 0.004(6)
C02R 0.156(8) 0.125(7) 0.124(7) 0.032(5) 0.059(6) 0.006(6)
C02S 0.211(9) 0.118(7) 0.134(6) 0.083(6) 0.053(6) 0.033(7)
C02U 0.205(9) 0.130(7) 0.123(7) 0.073(6) 0.053(7) 0.036(6)
C02V 0.146(10) 0.200(14) 0.187(11) 0.103(10) 0.048(9) 0.005(9)
C02X 0.140(8) 0.134(8) 0.139(7) 0.054(6) 0.005(6) 0.025(6)
C02Y 0.255(15) 0.206(13) 0.197(11) 0.165(10) 0.068(13) 0.105(12)
C031 0.120(12) 0.24(2) 0.197(16) 0.120(16) 0.056(11) 0.033(12)
C033 0.168(8) 0.130(7) 0.135(7) 0.083(6) 0.005(6) 0.009(6)
C034 0.308(13) 0.174(11) 0.193(10) 0.123(9) 0.105(10) 0.038(10)
C035 0.220(10) 0.129(7) 0.130(7) 0.087(6) 0.036(7) 0.046(6)
C037 0.274(17) 0.139(12) 0.257(17) 0.094(12) 0.083(17) 0.029(15)
C038 0.218(9) 0.105(7) 0.143(7) 0.079(6) 0.043(7) 0.041(6)
C039 0.215(9) 0.114(7) 0.146(7) 0.093(6) 0.041(7) 0.046(6)
C03A 0.295(13) 0.191(11) 0.194(11) 0.097(10) 0.113(10) 0.081(11)
C03C 0.261(13) 0.217(13) 0.216(12) 0.104(10) 0.119(10) 0.034(11)
C03D 0.258(13) 0.231(13) 0.237(12) 0.098(11) 0.128(11) 0.056(11)
C03E 0.263(16) 0.219(14) 0.212(12) 0.142(11) 0.101(13) 0.100(13)
C03F 0.184(15) 0.160(15) 0.153(13) 0.085(12) 0.003(12) -0.017(12)
C03J 0.146(10) 0.200(14) 0.187(11) 0.103(10) 0.048(9) 0.005(9)
C03R 0.272(17) 0.168(13) 0.262(17) 0.094(13) 0.083(17) 0.045(15)
C03S 0.276(17) 0.157(13) 0.287(19) 0.071(13) 0.085(17) 0.024(14)
C03T 0.19(2) 0.35(4) 0.30(3) 0.20(3) 0.06(2) 0.07(2)
C1 0.251(16) 0.241(15) 0.220(14) 0.119(12) 0.098(13) 0.113(14)
Cl07 0.178(4) 0.258(6) 0.182(4) 0.089(4) 0.085(3) 0.070(4)

loop_
_atom_type_symbol
_atom_type_description
_atom_type_scat_dispersion_real
_atom_type_scat_dispersion_imag
_atom_type_scat_source
C C 0.0033 0.0016 'International Tables Vol C Tables 4.2.6.8 and 6.1.1.4'
H H 0.0000 0.0000 'International Tables Vol C Tables 4.2.6.8 and 6.1.1.4'
Cl Cl 0.1472 0.1563 'International Tables Vol C Tables 4.2.6.8 and 6.1.1.4'
N N 0.0064 0.0033 'International Tables Vol C Tables 4.2.6.8 and 6.1.1.4'
O O 0.0110 0.0060 'International Tables Vol C Tables 4.2.6.8 and 6.1.1.4'
S S 0.1235 0.1218 'International Tables Vol C Tables 4.2.6.8 and 6.1.1.4'

loop_
_geom_angle_atom_site_label_1
_geom_angle_atom_site_label_2
_geom_angle_atom_site_label_3
_geom_angle
_geom_angle_site_symmetry_1
_geom_angle_site_symmetry_3
_geom_angle_publ_flag
C01J S001 C01R 90.7 . . ?
C01M S002 C02C 92.5 . . ?
C01V Cl1A H1B 3.8 . . ?
C02B Cl2A H2B 9.7 . . ?
C021 Cl1B H1A 8.9 . . ?
C01G Cl2B H2A 17.9 . . ?
C00Y N00K C01H 120.7 . . ?
C00Y N00K C01E 124.4 . . ?
C01H N00K C01E 114.4 . . ?
C024 N00O C01T 125.0 . . ?
C024 N00O C029 119.8 . . ?
C01T N00O C029 115.3 . . ?
C00T C00P C00Q 121.5 . . ?
C00T C00P C00W 117.6 . . ?
C00Q C00P C00W 120.9 . . ?
C00Z C00Q C00U 118.4 . . ?
C00Z C00Q C00P 124.5 . . ?
C00U C00Q C00P 115.2 . . ?
C00T C00S C01L 121.3 . . ?
C00T C00S C013 112.3 . . ?
C01L C00S C013 126.1 . . ?
C00P C00T C00S 123.0 . . ?
C00P C00T C01S 120.9 . . ?
C00S C00T C01S 115.9 . . ?
C013 C00U C00Q 121.8 . . ?
C013 C00U C01D 120.3 . . ?
C00Q C00U C01D 116.9 . . ?
C018 C00W C00P 120.2 . . ?
C018 C00W C010 121.3 . . ?
C00P C00W C010 117.9 . . ?
O00M C00Y N00K 119.8 . . ?
O00M C00Y C014 124.4 . . ?
N00K C00Y C014 115.7 . . ?
C00Q C00Z C011 128.8 . . ?
C00Q C00Z C012 119.0 . . ?
C011 C00Z C012 112.2 . . ?
C01A C010 C012 120.1 . . ?
C01A C010 C00W 120.7 . . ?
C012 C010 C00W 119.0 . . ?
C01Z C011 C00Z 125.7 . . ?
C01Z C011 C016 121.5 . . ?
C00Z C011 C016 112.6 . . ?
C01I C012 C010 123.0 . . ?
C01I C012 C00Z 118.6 . . ?
C010 C012 C00Z 118.4 . . ?
C00U C013 C00S 123.1 . . ?
C00U C013 H013 118.4 . . ?
C00S C013 H013 118.4 . . ?
C019 C014 C01X 118.4 . . ?
C019 C014 C00Y 124.8 . . ?
C01X C014 C00Y 116.3 . . ?
C01D C016 C01M 120.0 . . ?
C01D C016 C011 118.1 . . ?
C01M C016 C011 121.6 . . ?
C01O C017 C01A 120.5 . . ?
C01O C017 C01R 115.8 . . ?
C01A C017 C01R 123.6 . . ?
C01K C018 C00W 125.1 . . ?
C01K C018 C01O 121.7 . . ?
C00W C018 C01O 113.2 . . ?
C01C C019 C014 123.3 . . ?
C01C C019 C01P 119.0 . . ?
C014 C019 C01P 117.6 . . ?
C010 C01A C01Y 116.2 . . ?
C010 C01A C017 118.7 . . ?
C01Y C01A C017 125.1 . . ?
C01I C01B C01Y 121.5 . . ?
C01I C01B C01T 122.1 . . ?
C01Y C01B C01T 116.4 . . ?
C019 C01C C01L 125.1 . . ?
C019 C01C C01F 121.3 . . ?
C01L C01C C01F 113.5 . . ?
C016 C01D C01G 118.9 . . ?
C016 C01D C00U 121.5 . . ?
C01G C01D C00U 119.6 . . ?
O00N C01E C01P 126.9 . . ?
O00N C01E N00K 118.1 . . ?
C01P C01E N00K 115.0 . . ?
C01S C01F C01V 128.8 . . ?
C01S C01F C01C 121.1 . . ?
C01V C01F C01C 110.0 . . ?
C01N C01G C01D 123.9 . . ?
C01N C01G Cl2B 107.7 . . ?
C01D C01G Cl2B 127.1 . . ?
C01N C01G H2A 117.9 . . ?
C01D C01G H2A 118.3 . . ?
Cl2B C01G H2A 15.6 . . ?
C02D C01H C02M 118.7 . . ?
C02D C01H N00K 119.4 . . ?
C02M C01H N00K 121.9 . . ?
C01B C01I C012 116.0 . . ?
C01B C01I C01Q 122.4 . . ?
C012 C01I C01Q 121.5 . . ?
C027 C01J C022 116.0 . . ?
C027 C01J S001 114.7 . . ?
C022 C01J S001 129.2 . . ?
C018 C01K C01S 117.9 . . ?
C018 C01K H01K 121.0 . . ?
C01S C01K H01K 121.0 . . ?
C00S C01L C01C 123.4 . . ?
C00S C01L C02B 125.0 . . ?
C01C C01L C02B 111.6 . . ?
C023 C01M C016 118.7 . . ?
C023 C01M S002 111.2 . . ?
C016 C01M S002 129.6 . . ?
C01G C01N C023 110.2 . . ?
C01G C01N H01N 124.9 . . ?
C023 C01N H01N 124.9 . . ?
C017 C01O C021 119.1 . . ?
C017 C01O C018 125.1 . . ?
C021 C01O C018 115.8 . . ?
C02E C01P C01E 114.1 . . ?
C02E C01P C019 123.8 . . ?
C01E C01P C019 121.9 . . ?
C01Z C01Q C01I 121.3 . . ?
C01Z C01Q C024 125.3 . . ?
C01I C01Q C024 113.4 . . ?
C028 C01R C017 118.9 . . ?
C028 C01R S001 114.3 . . ?
C017 C01R S001 125.9 . . ?
C01F C01S C01K 122.7 . . ?
C01F C01S C00T 120.2 . . ?
C01K C01S C00T 116.4 . . ?
O00R C01T N00O 128.1 . . ?
O00R C01T C01B 121.7 . . ?
N00O C01T C01B 109.6 . . ?
C01X C01V C01F 127.0 . . ?
C01X C01V Cl1A 114.0 . . ?
C01F C01V Cl1A 118.9 . . ?
C01X C01V H1B 116.7 . . ?
C01F C01V H1B 116.3 . . ?
Cl1A C01V H1B 3.4 . . ?
C01V C01X C014 119.2 . . ?
C01V C01X H01X 120.4 . . ?
C014 C01X H01X 120.4 . . ?
C01A C01Y C01B 122.7 . . ?
C01A C01Y H01Y 118.7 . . ?
C01B C01Y H01Y 118.7 . . ?
C011 C01Z C01Q 120.7 . . ?
C011 C01Z H01Z 119.7 . . ?
C01Q C01Z H01Z 119.7 . . ?
C02J C021 C01O 121.5 . . ?
C02J C021 Cl1B 108.6 . . ?
C01O C021 Cl1B 124.6 . . ?
C02J C021 H1A 101.8 . . ?
C01O C021 H1A 134.2 . . ?
Cl1B C021 H1A 11.1 . . ?
C02K C022 C01J 118.1 . . ?
C02K C022 H022 120.9 . . ?
C01J C022 H022 120.9 . . ?
C01M C023 C025 119.7 . . ?
C01M C023 C01N 127.7 . . ?
C025 C023 C01N 112.3 . . ?
N00O C024 O00V 120.3 . . ?
N00O C024 C01Q 126.6 . . ?
O00V C024 C01Q 111.6 . . ?
C02L C025 C02C 115.2 . . ?
C02L C025 C023 136.3 . . ?
C02C C025 C023 108.5 . . ?
C031 C026 C03F 110.2 . . ?
C031 C026 C02D 107.7 . . ?
C03F C026 C02D 106.1 . . ?
C031 C026 H026 110.9 . . ?
C03F C026 H026 110.9 . . ?
C02D C026 H026 110.9 . . ?
C01J C027 C02G 128.9 . . ?
C01J C027 C028 112.7 . . ?
C02G C027 C028 118.4 . . ?
C02J C028 C01R 125.1 . . ?
C02J C028 C027 127.7 . . ?
C01R C028 C027 107.0 . . ?
C02U C029 C02S 122.6 . . ?
C02U C029 N00O 115.2 . . ?
C02S C029 N00O 122.2 . . ?
C01L C02B C02E 126.5 . . ?
C01L C02B Cl2A 123.5 . . ?
C02E C02B Cl2A 110.0 . . ?
C01L C02B H2B 115.6 . . ?
C02E C02B H2B 117.6 . . ?
Cl2A C02B H2B 8.5 . . ?
C025 C02C C02I 122.4 . . ?
C025 C02C S002 107.5 . . ?
C02I C02C S002 129.9 . . ?
C02O C02D C01H 118.0 . . ?
C02O C02D C026 122.8 . . ?
C01H C02D C026 118.8 . . ?
C01P C02E C02B 112.6 . . ?
C01P C02E H02E 123.7 . . ?
C02B C02E H02E 123.7 . . ?
C02X C02G C027 110.3 . . ?
C02X C02G H02G 124.8 . . ?
C027 C02G H02G 124.8 . . ?
C02Q C02I C02C 116.7 . . ?
C02Q C02I H02I 121.6 . . ?
C02C C02I H02I 121.6 . . ?
C028 C02J C021 118.7 . . ?
C028 C02J H02J 120.6 . . ?
C021 C02J H02J 120.6 . . ?
C02X C02K C022 121.0 . . ?
C02X C02K H02K 119.5 . . ?
C022 C02K H02K 119.5 . . ?
C025 C02L C02R 115.3 . . ?
C025 C02L H02L 122.4 . . ?
C02R C02L H02L 122.4 . . ?
C033 C02M C01H 119.8 . . ?
C033 C02M C02V 121.0 . . ?
C01H C02M C02V 118.8 . . ?
C02O C02N C033 117.5 . . ?
C02O C02N H02N 121.3 . . ?
C033 C02N H02N 121.3 . . ?
C02N C02O C02D 126.3 . . ?
C02N C02O H02O 116.8 . . ?
C02D C02O H02O 116.8 . . ?
C02R C02Q C02I 119.5 . . ?
C02R C02Q H02Q 120.3 . . ?
C02I C02Q H02Q 120.3 . . ?
C02Q C02R C02L 130.3 . . ?
C02Q C02R H02R 114.8 . . ?
C02L C02R H02R 114.8 . . ?
C029 C02S C035 118.9 . . ?
C029 C02S C02Y 121.9 . . ?
C035 C02S C02Y 118.9 . . ?
C029 C02U C038 118.2 . . ?
C029 C02U C037 127.9 . . ?
C038 C02U C037 113.8 . . ?
C02M C02V C03T 113.5 . . ?
C02M C02V C03J 112.3 . . ?
C03T C02V C03J 105.8 . . ?
C02M C02V H02V 108.4 . . ?
C03T C02V H02V 108.4 . . ?
C03J C02V H02V 108.4 . . ?
C02K C02X C02G 124.4 . . ?
C02K C02X H02X 117.8 . . ?
C02G C02X H02X 117.8 . . ?
C1 C02Y C02S 120.1(9) . . ?
C1 C02Y C03E 98.3(9) . . ?
C02S C02Y C03E 112.6 . . ?
C1 C02Y H02Y 108.4 . . ?
C02S C02Y H02Y 108.4 . . ?
C03E C02Y H02Y 108.4 . . ?
C026 C031 H03A 109.5 . . ?
C026 C031 H03B 109.5 . . ?
H03A C031 H03B 109.5 . . ?
C026 C031 H03C 109.5 . . ?
H03A C031 H03C 109.5 . . ?
H03B C031 H03C 109.5 . . ?
C02M C033 C02N 119.0 . . ?
C02M C033 H033 120.5 . . ?
C02N C033 H033 120.5 . . ?
C03A C034 Cl06 102.3 . . ?
C03A C034 Cl04 111.1 . . ?
Cl06 C034 Cl04 113.7 . . ?
C03A C034 H034 109.8 . . ?
Cl06 C034 H034 109.8 . . ?
Cl04 C034 H034 109.8 . . ?
C039 C035 C02S 119.8 . . ?
C039 C035 H035 120.1 . . ?
C02S C035 H035 120.1 . . ?
C02U C037 C03S 123.2 . . ?
C02U C037 C03R 119.0 . . ?
C03S C037 C03R 103.1 . . ?
C02U C037 H037 102.9 . . ?
C03S C037 H037 102.9 . . ?
C03R C037 H037 102.9 . . ?
C039 C038 C02U 121.6 . . ?
C039 C038 H038 119.2 . . ?
C02U C038 H038 119.2 . . ?
C038 C039 C035 117.0 . . ?
C038 C039 H039 121.5 . . ?
C035 C039 H039 121.5 . . ?
C034 C03A Cl0B 116.9 . . ?
C034 C03A Cl00 107.8 . . ?
Cl0B C03A Cl00 112.8 . . ?
C034 C03A H03V 106.2 . . ?
Cl0B C03A H03V 106.2 . . ?
Cl00 C03A H03V 106.2 . . ?
C03D C03C Cl09 117.6 . . ?
C03D C03C Cl1 96.7 . . ?
Cl09 C03C Cl1 113.4 . . ?
C03D C03C H03W 109.4 . . ?
Cl09 C03C H03W 109.4 . . ?
Cl1 C03C H03W 109.4 . . ?
C03C C03D Cl07 111.4(2) . . ?
C03C C03D Cl0A 98.9 . . ?
Cl07 C03D Cl0A 103.4(2) . . ?
C03C C03D H03X 113.9 . . ?
Cl07 C03D H03X 113.9 . . ?
Cl0A C03D H03X 113.9 . . ?
C02Y C03E H03D 109.5 . . ?
C02Y C03E H03E 109.5 . . ?
H03D C03E H03E 109.5 . . ?
C02Y C03E H03F 109.5 . . ?
H03D C03E H03F 109.5 . . ?
H03E C03E H03F 109.5 . . ?
C026 C03F H03G 109.5 . . ?
C026 C03F H03H 109.5 . . ?
H03G C03F H03H 109.5 . . ?
C026 C03F H03I 109.5 . . ?
H03G C03F H03I 109.5 . . ?
H03H C03F H03I 109.5 . . ?
C02V C03J H03J 109.5 . . ?
C02V C03J H03K 109.5 . . ?
H03J C03J H03K 109.5 . . ?
C02V C03J H03L 109.5 . . ?
H03J C03J H03L 109.5 . . ?
H03K C03J H03L 109.5 . . ?
C037 C03R H03M 109.5 . . ?
C037 C03R H03N 109.5 . . ?
H03M C03R H03N 109.5 . . ?
C037 C03R H03O 109.5 . . ?
H03M C03R H03O 109.5 . . ?
H03N C03R H03O 109.5 . . ?
C037 C03S H03P 109.5 . . ?
C037 C03S H03Q 109.5 . . ?
H03P C03S H03Q 109.5 . . ?
C037 C03S H03R 109.5 . . ?
H03P C03S H03R 109.5 . . ?
H03Q C03S H03R 109.5 . . ?
C02V C03T H03S 109.5 . . ?
C02V C03T H03T 109.5 . . ?
H03S C03T H03T 109.5 . . ?
C02V C03T H03U 109.5 . . ?
H03S C03T H03U 109.5 . . ?
H03T C03T H03U 109.5 . . ?
C02Y C1 H1E 109.5 . . ?
C02Y C1 H1D 109.5 . . ?
H1E C1 H1D 109.5 . . ?
C02Y C1 H1C 109.5 . . ?
H1E C1 H1C 109.5 . . ?
H1D C1 H1C 109.5 . . ?

loop_
_geom_bond_atom_site_label_1
_geom_bond_atom_site_label_2
_geom_bond_distance
_geom_bond_site_symmetry_2
_geom_bond_publ_flag
S001 C01J 1.7436 . ?
S001 C01R 1.7466 . ?
S002 C01M 1.7451 . ?
S002 C02C 1.7914 . ?
Cl1A C01V 1.7914 . ?
Cl1A H1B 0.8441 . ?
Cl2A C02B 1.7684 . ?
Cl2A H2B 0.8382 . ?
Cl1B C021 2.0907 . ?
Cl1B H1A 1.1790 . ?
Cl2B C01G 1.7115 . ?
Cl2B H2A 0.8358 . ?
Cl04 C034 1.7898 . ?
Cl06 C034 1.7736 . ?
Cl09 C03C 1.8137 . ?
Cl0A C03D 2.0322 . ?
Cl0B C03A 1.7575 . ?
Cl00 C03A 1.8933 . ?
Cl1 C03C 1.8650 . ?
N00K C00Y 1.3131 . ?
N00K C01H 1.4935 . ?
N00K C01E 1.5562 . ?
O00M C00Y 1.2520 . ?
O00N C01E 1.1504 . ?
N00O C024 1.3045 . ?
N00O C01T 1.4111 . ?
N00O C029 1.4849 . ?
C00P C00T 1.3687 . ?
C00P C00Q 1.4345 . ?
C00P C00W 1.4396 . ?
C00Q C00Z 1.3045 . ?
C00Q C00U 1.4079 . ?
O00R C01T 1.1911 . ?
C00S C00T 1.3839 . ?
C00S C01L 1.4166 . ?
C00S C013 1.4846 . ?
C00T C01S 1.5120 . ?
C00U C013 1.3488 . ?
C00U C01D 1.5379 . ?
O00V C024 1.4534 . ?
C00W C018 1.3995 . ?
C00W C010 1.5349 . ?
C00Y C014 1.4948 . ?
C00Z C011 1.5022 . ?
C00Z C012 1.5853 . ?
C010 C01A 1.3940 . ?
C010 C012 1.4204 . ?
C011 C01Z 1.3153 . ?
C011 C016 1.5293 . ?
C012 C01I 1.4089 . ?
C013 H013 0.9500 . ?
C014 C019 1.3901 . ?
C014 C01X 1.4120 . ?
C016 C01D 1.4019 . ?
C016 C01M 1.4525 . ?
C017 C01O 1.3826 . ?
C017 C01A 1.4239 . ?
C017 C01R 1.5231 . ?
C018 C01K 1.3327 . ?
C018 C01O 1.5075 . ?
C019 C01C 1.3746 . ?
C019 C01P 1.4369 . ?
C01A C01Y 1.4028 . ?
C01B C01I 1.3616 . ?
C01B C01Y 1.4216 . ?
C01B C01T 1.6223 . ?
C01C C01L 1.4219 . ?
C01C C01F 1.5033 . ?
C01D C01G 1.4673 . ?
C01E C01P 1.4338 . ?
C01F C01S 1.3629 . ?
C01F C01V 1.4678 . ?
C01G C01N 1.3662 . ?
C01G H2A 0.9513 . ?
C01H C02D 1.3835 . ?
C01H C02M 1.3925 . ?
C01I C01Q 1.4220 . ?
C01J C027 1.3354 . ?
C01J C022 1.4262 . ?
C01K C01S 1.4714 . ?
C01K H01K 0.9500 . ?
C01L C02B 1.4469 . ?
C01M C023 1.2285 . ?
C01N C023 1.6039 . ?
C01N H01N 0.9500 . ?
C01O C021 1.4971 . ?
C01P C02E 1.3857 . ?
C01Q C01Z 1.4200 . ?
C01Q C024 1.4619 . ?
C01R C028 1.4202 . ?
C01V C01X 1.3539 . ?
C01V H1B 0.9509 . ?
C01X H01X 0.9500 . ?
C01Y H01Y 0.9500 . ?
C01Z H01Z 0.9500 . ?
C021 C02J 1.4114 . ?
C021 H1A 0.9434 . ?
C022 C02K 1.3998 . ?
C022 H022 0.9500 . ?
C023 C025 1.4658 . ?
C025 C02L 1.3251 . ?
C025 C02C 1.4439 . ?
C026 C031 1.3903 . ?
C026 C03F 1.5199 . ?
C026 C02D 1.6770 . ?
C026 H026 1.0000 . ?
C027 C02G 1.4240 . ?
C027 C028 1.5455 . ?
C028 C02J 1.2785 . ?
C029 C02U 1.3218 . ?
C029 C02S 1.3308 . ?
C02B C02E 1.5026 . ?
C02B H2B 0.9527 . ?
C02C C02I 1.5062 . ?
C02D C02O 1.3071 . ?
C02E H02E 0.9500 . ?
C02G C02X 1.4188 . ?
C02G H02G 0.9500 . ?
C02I C02Q 1.3094 . ?
C02I H02I 0.9500 . ?
C02J H02J 0.9500 . ?
C02K C02X 1.3243 . ?
C02K H02K 0.9500 . ?
C02L C02R 1.5229 . ?
C02L H02L 0.9500 . ?
C02M C033 1.3473 . ?
C02M C02V 1.5164 . ?
C02N C02O 1.2912 . ?
C02N C033 1.4221 . ?
C02N H02N 0.9500 . ?
C02O H02O 0.9500 . ?
C02Q C02R 1.1787 . ?
C02Q H02Q 0.9500 . ?
C02R H02R 0.9500 . ?
C02S C035 1.4565 . ?
C02S C02Y 1.5847 . ?
C02U C038 1.4566 . ?
C02U C037 1.5312 . ?
C02V C03T 1.5552 . ?
C02V C03J 1.6423 . ?
C02V H02V 1.0000 . ?
C02X H02X 0.9500 . ?
C02Y C1 1.525(15) . ?
C02Y C03E 1.7472 . ?
C02Y H02Y 1.0000 . ?
C031 H03A 0.9800 . ?
C031 H03B 0.9800 . ?
C031 H03C 0.9800 . ?
C033 H033 0.9500 . ?
C034 C03A 1.4030 . ?
C034 H034 1.0000 . ?
C035 C039 1.3736 . ?
C035 H035 0.9500 . ?
C037 C03S 1.5682 . ?
C037 C03R 1.5855 . ?
C037 H037 1.0000 . ?
C038 C039 1.3469 . ?
C038 H038 0.9500 . ?
C039 H039 0.9500 . ?
C03A H03V 1.0000 . ?
C03C C03D 1.4421 . ?
C03C H03W 1.0000 . ?
C03D Cl07 1.865(6) . ?
C03D H03X 1.0000 . ?
C03E H03D 0.9800 . ?
C03E H03E 0.9800 . ?
C03E H03F 0.9800 . ?
C03F H03G 0.9800 . ?
C03F H03H 0.9800 . ?
C03F H03I 0.9800 . ?
C03J H03J 0.9800 . ?
C03J H03K 0.9800 . ?
C03J H03L 0.9800 . ?
C03R H03M 0.9800 . ?
C03R H03N 0.9800 . ?
C03R H03O 0.9800 . ?
C03S H03P 0.9800 . ?
C03S H03Q 0.9800 . ?
C03S H03R 0.9800 . ?
C03T H03S 0.9800 . ?
C03T H03T 0.9800 . ?
C03T H03U 0.9800 . ?
C1 H1E 0.9800 . ?
C1 H1D 0.9800 . ?
C1 H1C 0.9800 . ?

loop_
_geom_torsion_atom_site_label_1
_geom_torsion_atom_site_label_2
_geom_torsion_atom_site_label_3
_geom_torsion_atom_site_label_4
_geom_torsion
_geom_torsion_site_symmetry_1
_geom_torsion_site_symmetry_2
_geom_torsion_site_symmetry_3
_geom_torsion_site_symmetry_4
_geom_torsion_publ_flag
C00T C00P C00Q C00Z -175.5 . . . . ?
C00W C00P C00Q C00Z 4.0 . . . . ?
C00T C00P C00Q C00U -11.5 . . . . ?
C00W C00P C00Q C00U 168.0 . . . . ?
C00Q C00P C00T C00S 20.6 . . . . ?
C00W C00P C00T C00S -158.8 . . . . ?
C00Q C00P C00T C01S -165.4 . . . . ?
C00W C00P C00T C01S 15.1 . . . . ?
C01L C00S C00T C00P 166.7 . . . . ?
C013 C00S C00T C00P -19.6 . . . . ?
C01L C00S C00T C01S -7.6 . . . . ?
C013 C00S C00T C01S 166.1 . . . . ?
C00Z C00Q C00U C013 169.5 . . . . ?
C00P C00Q C00U C013 4.4 . . . . ?
C00Z C00Q C00U C01D -22.0 . . . . ?
C00P C00Q C00U C01D 173.0 . . . . ?
C00T C00P C00W C018 -8.1 . . . . ?
C00Q C00P C00W C018 172.4 . . . . ?
C00T C00P C00W C010 -179.3 . . . . ?
C00Q C00P C00W C010 1.2 . . . . ?
C01H N00K C00Y O00M -0.6 . . . . ?
C01E N00K C00Y O00M 169.9 . . . . ?
C01H N00K C00Y C014 -176.6 . . . . ?
C01E N00K C00Y C014 -6.1 . . . . ?
C00U C00Q C00Z C011 11.2 . . . . ?
C00P C00Q C00Z C011 174.7 . . . . ?
C00U C00Q C00Z C012 -170.7 . . . . ?
C00P C00Q C00Z C012 -7.2 . . . . ?
C018 C00W C010 C01A 1.5 . . . . ?
C00P C00W C010 C01A 172.6 . . . . ?
C018 C00W C010 C012 -173.5 . . . . ?
C00P C00W C010 C012 -2.5 . . . . ?
C00Q C00Z C011 C01Z 179.2 . . . . ?
C012 C00Z C011 C01Z 1.0 . . . . ?
C00Q C00Z C011 C016 4.1 . . . . ?
C012 C00Z C011 C016 -174.1 . . . . ?
C01A C010 C012 C01I 6.6 . . . . ?
C00W C010 C012 C01I -178.2 . . . . ?
C01A C010 C012 C00Z -175.7 . . . . ?
C00W C010 C012 C00Z -0.6 . . . . ?
C00Q C00Z C012 C01I -176.8 . . . . ?
C011 C00Z C012 C01I 1.6 . . . . ?
C00Q C00Z C012 C010 5.4 . . . . ?
C011 C00Z C012 C010 -176.2 . . . . ?
C00Q C00U C013 C00S -5.5 . . . . ?
C01D C00U C013 C00S -173.7 . . . . ?
C00T C00S C013 C00U 12.3 . . . . ?
C01L C00S C013 C00U -174.4 . . . . ?
O00M C00Y C014 C019 -175.3 . . . . ?
N00K C00Y C014 C019 0.5 . . . . ?
O00M C00Y C014 C01X 13.2 . . . . ?
N00K C00Y C014 C01X -170.9 . . . . ?
C01Z C011 C016 C01D 177.6 . . . . ?
C00Z C011 C016 C01D -7.1 . . . . ?
C01Z C011 C016 C01M 3.8 . . . . ?
C00Z C011 C016 C01M 179.1 . . . . ?
C00P C00W C018 C01K 2.5 . . . . ?
C010 C00W C018 C01K 173.3 . . . . ?
C00P C00W C018 C01O -176.2 . . . . ?
C010 C00W C018 C01O -5.4 . . . . ?
C01X C014 C019 C01C -6.4 . . . . ?
C00Y C014 C019 C01C -177.8 . . . . ?
C01X C014 C019 C01P 177.7 . . . . ?
C00Y C014 C019 C01P 6.4 . . . . ?
C012 C010 C01A C01Y -2.0 . . . . ?
C00W C010 C01A C01Y -177.0 . . . . ?
C012 C010 C01A C017 175.7 . . . . ?
C00W C010 C01A C017 0.7 . . . . ?
C01O C017 C01A C010 1.7 . . . . ?
C01R C017 C01A C010 178.1 . . . . ?
C01O C017 C01A C01Y 179.2 . . . . ?
C01R C017 C01A C01Y -4.4 . . . . ?
C014 C019 C01C C01L -166.0 . . . . ?
C01P C019 C01C C01L 9.8 . . . . ?
C014 C019 C01C C01F 10.6 . . . . ?
C01P C019 C01C C01F -173.6 . . . . ?
C01M C016 C01D C01G -8.7 . . . . ?
C011 C016 C01D C01G 177.4 . . . . ?
C01M C016 C01D C00U 170.0 . . . . ?
C011 C016 C01D C00U -3.9 . . . . ?
C013 C00U C01D C016 -172.2 . . . . ?
C00Q C00U C01D C016 19.1 . . . . ?
C013 C00U C01D C01G 6.4 . . . . ?
C00Q C00U C01D C01G -162.3 . . . . ?
C00Y N00K C01E O00N -175.1 . . . . ?
C01H N00K C01E O00N -4.0 . . . . ?
C00Y N00K C01E C01P 4.6 . . . . ?
C01H N00K C01E C01P 175.7 . . . . ?
C019 C01C C01F C01S 171.9 . . . . ?
C01L C01C C01F C01S -11.2 . . . . ?
C019 C01C C01F C01V -9.1 . . . . ?
C01L C01C C01F C01V 167.9 . . . . ?
C016 C01D C01G C01N 4.5 . . . . ?
C00U C01D C01G C01N -174.2 . . . . ?
C016 C01D C01G Cl2B -160.4 . . . . ?
C00U C01D C01G Cl2B 20.9 . . . . ?
C00Y N00K C01H C02D -95.0 . . . . ?
C01E N00K C01H C02D 93.5 . . . . ?
C00Y N00K C01H C02M 87.2 . . . . ?
C01E N00K C01H C02M -84.2 . . . . ?
C01Y C01B C01I C012 7.0 . . . . ?
C01T C01B C01I C012 -173.5 . . . . ?
C01Y C01B C01I C01Q -176.6 . . . . ?
C01T C01B C01I C01Q 2.9 . . . . ?
C010 C012 C01I C01B -9.0 . . . . ?
C00Z C012 C01I C01B 173.4 . . . . ?
C010 C012 C01I C01Q 174.6 . . . . ?
C00Z C012 C01I C01Q -3.1 . . . . ?
C01R S001 C01J C027 5.1 . . . . ?
C01R S001 C01J C022 -171.6 . . . . ?
C00W C018 C01K C01S -3.9 . . . . ?
C01O C018 C01K C01S 174.7 . . . . ?
C00T C00S C01L C01C 18.9 . . . . ?
C013 C00S C01L C01C -153.8 . . . . ?
C00T C00S C01L C02B -159.3 . . . . ?
C013 C00S C01L C02B 28.0 . . . . ?
C019 C01C C01L C00S 167.5 . . . . ?
C01F C01C C01L C00S -9.3 . . . . ?
C019 C01C C01L C02B -14.0 . . . . ?
C01F C01C C01L C02B 169.1 . . . . ?
C01D C016 C01M C023 9.7 . . . . ?
C011 C016 C01M C023 -176.6 . . . . ?
C01D C016 C01M S002 -179.6 . . . . ?
C011 C016 C01M S002 -5.9 . . . . ?
C02C S002 C01M C023 -4.7 . . . . ?
C02C S002 C01M C016 -176.0 . . . . ?
C01D C01G C01N C023 -0.8 . . . . ?
Cl2B C01G C01N C023 166.5 . . . . ?
C01A C017 C01O C021 174.1 . . . . ?
C01R C017 C01O C021 -2.6 . . . . ?
C01A C017 C01O C018 -6.4 . . . . ?
C01R C017 C01O C018 176.9 . . . . ?
C01K C018 C01O C017 -170.6 . . . . ?
C00W C018 C01O C017 8.1 . . . . ?
C01K C018 C01O C021 8.9 . . . . ?
C00W C018 C01O C021 -172.4 . . . . ?
O00N C01E C01P C02E -1.9 . . . . ?
N00K C01E C01P C02E 178.5 . . . . ?
O00N C01E C01P C019 -177.5 . . . . ?
N00K C01E C01P C019 2.9 . . . . ?
C01C C019 C01P C02E 0.9 . . . . ?
C014 C019 C01P C02E 177.0 . . . . ?
C01C C019 C01P C01E 176.1 . . . . ?
C014 C019 C01P C01E -7.8 . . . . ?
C01B C01I C01Q C01Z -174.1 . . . . ?
C012 C01I C01Q C01Z 2.1 . . . . ?
C01B C01I C01Q C024 4.4 . . . . ?
C012 C01I C01Q C024 -179.5 . . . . ?
C01O C017 C01R C028 8.7 . . . . ?
C01A C017 C01R C028 -167.9 . . . . ?
C01O C017 C01R S001 176.5 . . . . ?
C01A C017 C01R S001 -0.1 . . . . ?
C01J S001 C01R C028 -7.8 . . . . ?
C01J S001 C01R C017 -176.1 . . . . ?
C01V C01F C01S C01K 33.4 . . . . ?
C01C C01F C01S C01K -147.8 . . . . ?
C01V C01F C01S C00T -156.8 . . . . ?
C01C C01F C01S C00T 22.1 . . . . ?
C018 C01K C01S C01F -179.6 . . . . ?
C018 C01K C01S C00T 10.2 . . . . ?
C00P C00T C01S C01F 173.1 . . . . ?
C00S C00T C01S C01F -12.5 . . . . ?
C00P C00T C01S C01K -16.4 . . . . ?
C00S C00T C01S C01K 158.0 . . . . ?
C024 N00O C01T O00R 170.0 . . . . ?
C029 N00O C01T O00R -9.4 . . . . ?
C024 N00O C01T C01B -1.1 . . . . ?
C029 N00O C01T C01B 179.5 . . . . ?
C01I C01B C01T O00R -176.6 . . . . ?
C01Y C01B C01T O00R 2.9 . . . . ?
C01I C01B C01T N00O -4.8 . . . . ?
C01Y C01B C01T N00O 174.6 . . . . ?
C01S C01F C01V C01X -176.0 . . . . ?
C01C C01F C01V C01X 5.0 . . . . ?
C01S C01F C01V Cl1A 6.7 . . . . ?
C01C C01F C01V Cl1A -172.3 . . . . ?
C01F C01V C01X C014 -1.7 . . . . ?
Cl1A C01V C01X C014 175.7 . . . . ?
C019 C014 C01X C01V 1.8 . . . . ?
C00Y C014 C01X C01V 173.9 . . . . ?
C010 C01A C01Y C01B 0.3 . . . . ?
C017 C01A C01Y C01B -177.3 . . . . ?
C01I C01B C01Y C01A -3.0 . . . . ?
C01T C01B C01Y C01A 177.5 . . . . ?
C00Z C011 C01Z C01Q -2.1 . . . . ?
C016 C011 C01Z C01Q 172.6 . . . . ?
C01I C01Q C01Z C011 0.5 . . . . ?
C024 C01Q C01Z C011 -177.7 . . . . ?
C017 C01O C021 C02J -5.6 . . . . ?
C018 C01O C021 C02J 174.9 . . . . ?
C017 C01O C021 Cl1B -156.9 . . . . ?
C018 C01O C021 Cl1B 23.5 . . . . ?
C027 C01J C022 C02K 8.1 . . . . ?
S001 C01J C022 C02K -175.2 . . . . ?
C016 C01M C023 C025 -179.1 . . . . ?
S002 C01M C023 C025 8.6 . . . . ?
C016 C01M C023 C01N -6.4 . . . . ?
S002 C01M C023 C01N -178.7 . . . . ?
C01G C01N C023 C01M 2.0 . . . . ?
C01G C01N C023 C025 175.2 . . . . ?
C01T N00O C024 O00V 174.4 . . . . ?
C029 N00O C024 O00V -6.2 . . . . ?
C01T N00O C024 C01Q 9.4 . . . . ?
C029 N00O C024 C01Q -171.2 . . . . ?
C01Z C01Q C024 N00O 167.4 . . . . ?
C01I C01Q C024 N00O -11.0 . . . . ?
C01Z C01Q C024 O00V 1.3 . . . . ?
C01I C01Q C024 O00V -177.0 . . . . ?
C01M C023 C025 C02L 169.8 . . . . ?
C01N C023 C025 C02L -4.0 . . . . ?
C01M C023 C025 C02C -8.6 . . . . ?
C01N C023 C025 C02C 177.6 . . . . ?
C022 C01J C027 C02G -2.1 . . . . ?
S001 C01J C027 C02G -179.3 . . . . ?
C022 C01J C027 C028 175.8 . . . . ?
S001 C01J C027 C028 -1.3 . . . . ?
C017 C01R C028 C02J -7.2 . . . . ?
S001 C01R C028 C02J -176.3 . . . . ?
C017 C01R C028 C027 177.3 . . . . ?
S001 C01R C028 C027 8.1 . . . . ?
C01J C027 C028 C02J -179.7 . . . . ?
C02G C027 C028 C02J -1.5 . . . . ?
C01J C027 C028 C01R -4.3 . . . . ?
C02G C027 C028 C01R 173.9 . . . . ?
C024 N00O C029 C02U 100.0 . . . . ?
C01T N00O C029 C02U -80.6 . . . . ?
C024 N00O C029 C02S -82.1 . . . . ?
C01T N00O C029 C02S 97.4 . . . . ?
C00S C01L C02B C02E -172.1 . . . . ?
C01C C01L C02B C02E 9.5 . . . . ?
C00S C01L C02B Cl2A 5.6 . . . . ?
C01C C01L C02B Cl2A -172.8 . . . . ?
C02L C025 C02C C02I 0.8 . . . . ?
C023 C025 C02C C02I 179.6 . . . . ?
C02L C025 C02C S002 -174.7 . . . . ?
C023 C025 C02C S002 4.0 . . . . ?
C01M S002 C02C C025 -0.1 . . . . ?
C01M S002 C02C C02I -175.2 . . . . ?
C02M C01H C02D C02O -8.7 . . . . ?
N00K C01H C02D C02O 173.4 . . . . ?
C02M C01H C02D C026 177.3 . . . . ?
N00K C01H C02D C026 -0.5 . . . . ?
C031 C026 C02D C02O -31.0 . . . . ?
C03F C026 C02D C02O 87.0 . . . . ?
C031 C026 C02D C01H 142.6 . . . . ?
C03F C026 C02D C01H -99.3 . . . . ?
C01E C01P C02E C02B 179.7 . . . . ?
C019 C01P C02E C02B -4.8 . . . . ?
C01L C02B C02E C01P -0.8 . . . . ?
Cl2A C02B C02E C01P -178.8 . . . . ?
C01J C027 C02G C02X 0.9 . . . . ?
C028 C027 C02G C02X -177.0 . . . . ?
C025 C02C C02I C02Q -3.3 . . . . ?
S002 C02C C02I C02Q 171.2 . . . . ?
C01R C028 C02J C021 -1.2 . . . . ?
C027 C028 C02J C021 173.5 . . . . ?
C01O C021 C02J C028 7.8 . . . . ?
Cl1B C021 C02J C028 163.2 . . . . ?
C01J C022 C02K C02X -13.6 . . . . ?
C02C C025 C02L C02R -1.8 . . . . ?
C023 C025 C02L C02R 179.9 . . . . ?
C02D C01H C02M C033 7.8 . . . . ?
N00K C01H C02M C033 -174.4 . . . . ?
C02D C01H C02M C02V -179.1 . . . . ?
N00K C01H C02M C02V -1.3 . . . . ?
C033 C02N C02O C02D -5.1 . . . . ?
C01H C02D C02O C02N 7.8 . . . . ?
C026 C02D C02O C02N -178.5 . . . . ?
C02C C02I C02Q C02R 7.4 . . . . ?
C02I C02Q C02R C02L -9.9 . . . . ?
C025 C02L C02R C02Q 6.9 . . . . ?
C02U C029 C02S C035 -0.1 . . . . ?
N00O C029 C02S C035 -177.9 . . . . ?
C02U C029 C02S C02Y 172.8 . . . . ?
N00O C029 C02S C02Y -5.1 . . . . ?
C02S C029 C02U C038 2.2 . . . . ?
N00O C029 C02U C038 -179.9 . . . . ?
C02S C029 C02U C037 -179.2 . . . . ?
N00O C029 C02U C037 -1.2 . . . . ?
C033 C02M C02V C03T -59.3 . . . . ?
C01H C02M C02V C03T 127.7 . . . . ?
C033 C02M C02V C03J 60.7 . . . . ?
C01H C02M C02V C03J -112.3 . . . . ?
C022 C02K C02X C02G 13.1 . . . . ?
C027 C02G C02X C02K -6.3 . . . . ?
C029 C02S C02Y C1 -108.5(9) . . . . ?
C035 C02S C02Y C1 64.4(9) . . . . ?
C029 C02S C02Y C03E 136.5 . . . . ?
C035 C02S C02Y C03E -50.6 . . . . ?
C01H C02M C033 C02N -5.2 . . . . ?
C02V C02M C033 C02N -178.1 . . . . ?
C02O C02N C033 C02M 3.6 . . . . ?
C029 C02S C035 C039 -9.5 . . . . ?
C02Y C02S C035 C039 177.4 . . . . ?
C029 C02U C037 C03S 111.0 . . . . ?
C038 C02U C037 C03S -70.3 . . . . ?
C029 C02U C037 C03R -116.8 . . . . ?
C038 C02U C037 C03R 61.9 . . . . ?
C029 C02U C038 C039 5.4 . . . . ?
C037 C02U C038 C039 -173.4 . . . . ?
C02U C038 C039 C035 -14.5 . . . . ?
C02S C035 C039 C038 16.4 . . . . ?
Cl06 C034 C03A Cl0B 62.0 . . . . ?
Cl04 C034 C03A Cl0B -59.7 . . . . ?
Cl06 C034 C03A Cl00 -169.8 . . . . ?
Cl04 C034 C03A Cl00 68.5 . . . . ?
Cl09 C03C C03D Cl07 -52.8(2) . . . . ?
Cl1 C03C C03D Cl07 68.1(2) . . . . ?
Cl09 C03C C03D Cl0A 55.5 . . . . ?
Cl1 C03C C03D Cl0A 176.4 . . . . ?

loop_
_smtbx_masks_void_nr
_smtbx_masks_void_average_x
_smtbx_masks_void_average_y
_smtbx_masks_void_average_z
_smtbx_masks_void_volume
_smtbx_masks_void_count_electrons
_smtbx_masks_void_content
1 -0.570 0.000 -0.649 1664.5 637.8 '8 C2H2Cl4'
